data_2311990
loop_
_publ_author_name
'Paul, Shounik'
'Sreejith, S. S.'
'Roy, Soumyajit'

_publ_section_title
;
 pH-induced phase transition and crystallization of soft-oxometalates
 (SOMs) into polyoxometalates (POMs): a study on crystallization from
 colloids.
;
_journal_coeditor_code JR3006
_journal_issue 'Pt 11'
_journal_name_full 'Acta crystallographica. Section C, Structural chemistry'
_journal_page_first 1274
_journal_page_last 1283
_journal_paper_doi 10.1107/S2053229618007143
_journal_volume 74
_journal_year 2018
_chemical_formula_iupac '(C6 H16 N)3 [K2 Mo16 O52]0.5, H2 O'
_chemical_formula_moiety '3(C6 H16 N +), 0.5(K2 Mo16 O52 6-), H2 O'
_chemical_formula_sum 'C18 H50 K Mo8 N3 O27'
_chemical_formula_weight 1547.23
_chemical_name_common '1D-octamolybdate Chain'
_chemical_name_systematic
;
Tris(triethylaminium) hemi(dopentacontaoxidopotassiohexadecamolybdate)
monohydrate
;
_space_group_crystal_system monoclinic
_space_group_IT_number 15
_space_group_name_Hall '-C 2yc'
_space_group_name_H-M_alt 'C 1 2/c 1'
_atom_sites_solution_hydrogens mixed
_audit_creation_method
;
Olex2 1.2
(compiled 2017.08.10 svn.r3458 for OlexSys, GUI svn.r5381)
;
_cell_angle_alpha 90
_cell_angle_beta 121.835(3)
_cell_angle_gamma 90
_cell_formula_units_Z 4
_cell_length_a 25.1247(8)
_cell_length_b 10.7583(3)
_cell_length_c 18.5442(5)
_cell_measurement_reflns_used 8571
_cell_measurement_temperature 100.00(10)
_cell_measurement_theta_max 26.7990
_cell_measurement_theta_min 2.0870
_cell_volume 4258.5(3)
_computing_cell_refinement
;
CrysAlis PRO (Rigaku OD, 2015)
;
_computing_data_collection
;
CrysAlis PRO (Rigaku OD, 2015)
;
_computing_data_reduction
;
CrysAlis PRO (Rigaku OD, 2015)
;
_computing_molecular_graphics
;
OLEX2 (Dolomanov <i>et al.</i>,  2009)
;
_computing_publication_material
;
OLEX2 (Dolomanov <i>et al.</i>,  2009)
;
_computing_structure_refinement
;
SHELXL2016 (Sheldrick, 2015b)
;
_computing_structure_solution
;
SHELXT2014 (Sheldrick, 2015a)
;
_diffrn_ambient_temperature 100.00(10)
_diffrn_detector_area_resol_mean 7.9580
_diffrn_measured_fraction_theta_full 0.995
_diffrn_measured_fraction_theta_max 0.993
_diffrn_measurement_device_type 'Agilent SuperNova Dual Source diffractometer with an Eos detector'
_diffrn_measurement_method '\w scans'
_diffrn_radiation_type MoK\a
_diffrn_radiation_wavelength 0.71073
_diffrn_reflns_av_R_equivalents 0.0344
_diffrn_reflns_av_unetI/netI 0.0336
_diffrn_reflns_limit_h_max 28
_diffrn_reflns_limit_h_min -30
_diffrn_reflns_limit_k_max 12
_diffrn_reflns_limit_k_min -12
_diffrn_reflns_limit_l_max 21
_diffrn_reflns_limit_l_min -22
_diffrn_reflns_number 12607
_diffrn_reflns_theta_full 25.242
_diffrn_reflns_theta_max 25.350
_diffrn_reflns_theta_min 2.205
_diffrn_source 'micro-focus sealed X-ray tube'
_exptl_absorpt_coefficient_mu 2.463
_exptl_absorpt_correction_T_max 0.0931
_exptl_absorpt_correction_T_min 0.0618
_exptl_absorpt_correction_type multi-scan
_exptl_absorpt_process_details
;
(SADABS; Bruker, 2008)
;
_exptl_crystal_colour 'clear colourless'
_exptl_crystal_density_diffrn 2.413
_exptl_crystal_description rod
_exptl_crystal_F_000 3000
_exptl_crystal_size_max 0.3
_exptl_crystal_size_mid 0.1
_exptl_crystal_size_min 0.05
_refine_diff_density_max 0.587
_refine_diff_density_min -0.524
_refine_ls_extinction_coef 0.00020(2)
_refine_ls_extinction_expression Fc^*^=kFc[1+0.001xFc^2^\l^3^/sin(2\q)]^-1/4^
_refine_ls_extinction_method
;
SHELXL2016 (Sheldrick, 2015b)
;
_refine_ls_goodness_of_fit_ref 1.063
_refine_ls_hydrogen_treatment constr
_refine_ls_matrix_type full
_refine_ls_number_parameters 304
_refine_ls_number_reflns 3886
_refine_ls_number_restraints 43
_refine_ls_restrained_S_all 1.058
_refine_ls_R_factor_all 0.0261
_refine_ls_R_factor_gt 0.0229
_refine_ls_shift/su_max 0.002
_refine_ls_shift/su_mean 0.000
_refine_ls_structure_factor_coef Fsqd
_refine_ls_weighting_details 'w=1/[\s^2^(Fo^2^)+(0.0247P)^2^+6.8377P] where P=(Fo^2^+2Fc^2^)/3'
_refine_ls_weighting_scheme calc
_refine_ls_wR_factor_gt 0.0549
_refine_ls_wR_factor_ref 0.0564
_reflns_number_gt 3582
_reflns_number_total 3886
_reflns_threshold_expression 'I > 2\s(I)'
_cod_data_source_file jr3006sup1.cif
_cod_data_source_block I
_cod_original_cell_volume 4258.5(2)
_cod_original_sg_symbol_H-M 'C 2/c'
_cod_database_code 2311990
_shelx_space_group_comment
;
The symmetry employed for this shelxl refinement is uniquely defined
by the following loop, which should always be used as a source of
symmetry information in preference to the above space-group names.
They are only intended as comments.
;
_shelx_estimated_absorpt_t_min 0.525
_shelx_estimated_absorpt_t_max 0.887

loop_
_space_group_symop_operation_xyz
'x, y, z'
'-x, y, -z+1/2'
'x+1/2, y+1/2, z'
'-x+1/2, y+1/2, -z+1/2'
'-x, -y, -z'
'x, -y, z-1/2'
'-x+1/2, -y+1/2, -z'
'x+1/2, -y+1/2, z-1/2'

loop_
_atom_site_type_symbol
_atom_site_label
_atom_site_fract_x
_atom_site_fract_y
_atom_site_fract_z
_atom_site_U_iso_or_equiv
_atom_site_adp_type
_atom_site_calc_flag
_atom_site_occupancy
_atom_site_disorder_assembly
_atom_site_disorder_group
Mo Mo1 0.60807(2) 0.46762(2) 0.48657(2) 0.01373(8) Uani d 1 . .
Mo Mo2 0.45907(2) 0.42819(2) 0.39963(2) 0.01256(8) Uani d 1 . .
Mo Mo3 0.43750(2) 0.72147(2) 0.40889(2) 0.01356(8) Uani d 1 . .
Mo Mo4 0.58769(2) 0.76365(2) 0.49649(2) 0.01453(8) Uani d 1 . .
K K1 0.500000 0.63056(8) 0.250000 0.0175(2) Uani d 1 . .
O O6 0.40089(9) 0.55146(18) 0.39590(13) 0.0139(4) Uani d 1 . .
O O5 0.53989(9) 0.34477(17) 0.45968(13) 0.0141(4) Uani d 1 . .
O O7 0.50838(9) 0.82562(18) 0.47312(13) 0.0160(4) Uani d 1 . .
O O8 0.64366(9) 0.62419(18) 0.53556(13) 0.0161(4) Uani d 1 . .
O O2 0.41322(9) 0.29802(18) 0.38701(13) 0.0168(4) Uani d 1 . .
O O4 0.63703(9) 0.88406(19) 0.55100(14) 0.0201(5) Uani d 1 . .
O O13 0.52072(9) 0.58220(18) 0.46285(13) 0.0148(4) Uani d 1 . .
O O3 0.37813(9) 0.81053(19) 0.39867(13) 0.0190(5) Uani d 1 . .
O O11 0.42950(10) 0.72627(18) 0.31153(14) 0.0183(5) Uani d 1 . .
O O10 0.44962(9) 0.44827(19) 0.30301(13) 0.0179(4) Uani d 1 . .
O O1 0.67186(9) 0.37354(19) 0.53047(14) 0.0194(5) Uani d 1 . .
O O12 0.57329(10) 0.77401(19) 0.39577(14) 0.0193(5) Uani d 1 . .
O O9 0.58913(10) 0.48992(19) 0.38481(13) 0.0183(4) Uani d 1 . .
N N2 0.25130(12) 0.4973(2) 0.15917(17) 0.0210(6) Uani d 1 . .
H H1 0.210462 0.542676 0.127437 0.025 Uiso calc 1 . .
C C1 0.24871(15) 0.3974(3) 0.1006(2) 0.0248(7) Uani d 1 . .
H H1A 0.242317 0.436805 0.048327 0.030 Uiso calc 1 . .
H H1B 0.212168 0.343221 0.084083 0.030 Uiso calc 1 . .
C C5 0.30166(15) 0.5926(3) 0.1824(2) 0.0296(8) Uani d 1 . .
H H5A 0.342389 0.549630 0.206001 0.036 Uiso calc 1 . .
H H5B 0.304599 0.647457 0.227237 0.036 Uiso calc 1 . .
C C3 0.25554(16) 0.4433(3) 0.2373(2) 0.0270(7) Uani d 1 . .
H H3A 0.231860 0.364257 0.222124 0.032 Uiso calc 1 . .
H H3B 0.299896 0.424755 0.280303 0.032 Uiso calc 1 . .
C C6 0.28980(17) 0.6717(4) 0.1076(3) 0.0389(9) Uani d 1 . .
H H6A 0.288202 0.618337 0.063712 0.058 Uiso calc 1 . .
H H6B 0.323724 0.732392 0.126479 0.058 Uiso calc 1 . .
H H6C 0.249821 0.715530 0.084411 0.058 Uiso calc 1 . .
C C2 0.30707(16) 0.3182(3) 0.1394(2) 0.0299(8) Uani d 1 . .
H H2A 0.300543 0.249081 0.101172 0.045 Uiso calc 1 . .
H H2B 0.316062 0.285309 0.194034 0.045 Uiso calc 1 . .
H H2C 0.342464 0.368815 0.148274 0.045 Uiso calc 1 . .
C C4 0.2298(2) 0.5311(5) 0.2747(3) 0.0530(12) Uani d 1 . .
H H4A 0.186605 0.553331 0.231346 0.079 Uiso calc 1 . .
H H4B 0.255564 0.606480 0.294639 0.079 Uiso calc 1 . .
H H4C 0.230423 0.490785 0.322551 0.079 Uiso calc 1 . .
N N1 0.4996(5) 0.0915(3) 0.2512(9) 0.0196(7) Uani d 0.5 A -1
H H0AA 0.520749 0.050747 0.224401 0.024 Uiso calc 0.5 A -1
C C9 0.4493(8) 0.1725(11) 0.1849(8) 0.023(3) Uani d 0.5 A -1
H H0AB 0.470038 0.238783 0.171401 0.027 Uiso calc 0.5 A -1
H H0AC 0.428100 0.213514 0.210813 0.027 Uiso calc 0.5 A -1
C C12 0.4383(5) 0.0462(12) 0.3166(6) 0.033(3) Uani d 0.5 A -1
H H3AA 0.415218 -0.018759 0.325802 0.050 Uiso calc 0.5 A -1
H H3AB 0.409297 0.111835 0.280817 0.050 Uiso calc 0.5 A -1
H H3AC 0.470371 0.081453 0.371312 0.050 Uiso calc 0.5 A -1
C C10 0.3986(8) 0.1162(16) 0.1011(9) 0.027(3) Uani d 0.5 A -1
H H1AA 0.374471 0.182848 0.060966 0.041 Uiso calc 0.5 A -1
H H1AB 0.370596 0.065029 0.110690 0.041 Uiso calc 0.5 A -1
H H1AC 0.418044 0.064341 0.077782 0.041 Uiso calc 0.5 A -1
C C11 0.4696(3) -0.0096(5) 0.2727(4) 0.0197(12) Uani d 0.5 A -1
H H2AA 0.501705 -0.070823 0.310657 0.024 Uiso calc 0.5 A -1
H H2AB 0.438043 -0.053194 0.220312 0.024 Uiso calc 0.5 A -1
C C7 0.5474(9) 0.1723(12) 0.3207(8) 0.026(3) Uani d 0.5 A -1
H H7A 0.528306 0.218610 0.347644 0.031 Uiso calc 0.5 A -1
H H7B 0.564362 0.233025 0.297807 0.031 Uiso calc 0.5 A -1
C C8 0.5995(9) 0.0882(17) 0.3854(10) 0.044(5) Uani d 0.5 A -1
H H8A 0.614089 0.034607 0.356608 0.066 Uiso calc 0.5 A -1
H H8B 0.583510 0.036630 0.413540 0.066 Uiso calc 0.5 A -1
H H8C 0.634356 0.139158 0.427874 0.066 Uiso calc 0.5 A -1
O O14 0.4539(4) 0.0437(8) 0.3555(4) 0.0306(16) Uani d 0.5 B -2
H H13A 0.447491 0.104527 0.379140 0.046 Uiso d 0.5 B -2
H H13B 0.472012 -0.010592 0.394479 0.046 Uiso d 0.5 B -2

loop_
_atom_site_aniso_label
_atom_site_aniso_U_11
_atom_site_aniso_U_22
_atom_site_aniso_U_33
_atom_site_aniso_U_12
_atom_site_aniso_U_13
_atom_site_aniso_U_23
Mo1 0.01187(14) 0.01594(14) 0.01319(15) 0.00013(9) 0.00648(12) -0.00076(10)
Mo2 0.01135(14) 0.01429(14) 0.01045(15) -0.00077(9) 0.00466(12) -0.00192(10)
Mo3 0.01196(14) 0.01438(14) 0.01315(15) 0.00001(9) 0.00580(12) -0.00035(10)
Mo4 0.01237(14) 0.01536(14) 0.01447(15) -0.00235(9) 0.00612(12) -0.00155(10)
K1 0.0190(5) 0.0189(4) 0.0159(5) 0.000 0.0100(4) 0.000
O6 0.0118(10) 0.0164(10) 0.0122(11) -0.0009(8) 0.0055(9) -0.0017(8)
O5 0.0118(10) 0.0153(10) 0.0143(11) -0.0008(8) 0.0063(9) -0.0028(8)
O7 0.0159(10) 0.0149(10) 0.0170(11) -0.0017(8) 0.0084(10) -0.0022(9)
O8 0.0115(10) 0.0191(10) 0.0158(11) -0.0023(8) 0.0060(9) -0.0013(9)
O2 0.0148(10) 0.0181(10) 0.0150(11) -0.0021(8) 0.0062(10) -0.0035(9)
O4 0.0166(11) 0.0198(11) 0.0212(12) -0.0036(8) 0.0081(10) -0.0033(9)
O13 0.0131(10) 0.0160(10) 0.0142(11) -0.0022(8) 0.0063(9) -0.0023(8)
O3 0.0168(11) 0.0200(10) 0.0208(12) 0.0016(9) 0.0105(10) 0.0020(9)
O11 0.0189(11) 0.0203(11) 0.0163(12) -0.0033(8) 0.0096(10) -0.0018(9)
O10 0.0171(11) 0.0212(11) 0.0146(11) -0.0017(8) 0.0078(10) -0.0015(9)
O1 0.0141(10) 0.0231(11) 0.0203(12) 0.0008(8) 0.0086(10) 0.0013(9)
O12 0.0186(11) 0.0213(11) 0.0194(12) -0.0018(9) 0.0109(10) -0.0001(9)
O9 0.0180(11) 0.0216(11) 0.0168(12) 0.0005(9) 0.0102(10) -0.0002(9)
N2 0.0139(13) 0.0219(13) 0.0187(15) 0.0026(11) 0.0029(12) 0.0001(11)
C1 0.0245(17) 0.0241(16) 0.0240(19) -0.0056(13) 0.0116(16) -0.0066(14)
C5 0.0182(17) 0.0227(16) 0.032(2) -0.0012(13) 0.0026(17) 0.0004(15)
C3 0.0192(17) 0.0347(18) 0.0180(18) 0.0003(14) 0.0035(15) 0.0003(15)
C6 0.0263(19) 0.035(2) 0.048(3) -0.0012(16) 0.015(2) 0.0095(19)
C2 0.0299(19) 0.0255(17) 0.041(2) 0.0010(15) 0.0232(18) 0.0001(16)
C4 0.047(3) 0.077(3) 0.027(2) 0.023(2) 0.014(2) -0.003(2)
N1 0.0233(16) 0.0191(16) 0.0202(17) 0.004(3) 0.0141(14) 0.000(3)
C9 0.022(3) 0.023(4) 0.022(3) 0.001(3) 0.011(2) 0.002(3)
C12 0.046(7) 0.028(4) 0.042(7) 0.009(5) 0.035(6) 0.012(5)
C10 0.028(4) 0.017(6) 0.028(3) -0.002(5) 0.008(2) 0.001(4)
C11 0.019(3) 0.022(2) 0.015(3) 0.003(2) 0.006(3) 0.003(2)
C7 0.032(4) 0.031(4) 0.015(3) -0.004(3) 0.013(2) 0.002(3)
C8 0.034(4) 0.030(8) 0.038(6) -0.013(5) -0.002(4) 0.007(5)
O14 0.037(4) 0.020(3) 0.041(5) -0.001(3) 0.025(4) -0.003(4)

loop_
_atom_type_symbol
_atom_type_description
_atom_type_scat_dispersion_real
_atom_type_scat_dispersion_imag
_atom_type_scat_source
C C 0.0033 0.0016 'International Tables Vol C Tables 4.2.6.8 and 6.1.1.4'
H H 0.0000 0.0000 'International Tables Vol C Tables 4.2.6.8 and 6.1.1.4'
K K 0.2009 0.2494 'International Tables Vol C Tables 4.2.6.8 and 6.1.1.4'
Mo Mo -1.6832 0.6857 'International Tables Vol C Tables 4.2.6.8 and 6.1.1.4'
N N 0.0061 0.0033 'International Tables Vol C Tables 4.2.6.8 and 6.1.1.4'
O O 0.0106 0.0060 'International Tables Vol C Tables 4.2.6.8 and 6.1.1.4'

loop_
_geom_angle_atom_site_label_1
_geom_angle_atom_site_label_2
_geom_angle_atom_site_label_3
_geom_angle_site_symmetry_1
_geom_angle_site_symmetry_3
_geom_angle
O6 Mo1 O13 5_666 . 71.18(7)
O5 Mo1 O6 . 5_666 71.43(7)
O5 Mo1 O13 . . 73.03(7)
O8 Mo1 O6 . 5_666 83.30(8)
O8 Mo1 O5 . . 145.88(8)
O8 Mo1 O13 . . 77.39(7)
O1 Mo1 O6 . 5_666 91.81(9)
O1 Mo1 O5 . . 101.11(9)
O1 Mo1 O8 . . 102.26(9)
O1 Mo1 O13 . . 162.96(9)
O1 Mo1 O9 . . 104.89(10)
O9 Mo1 O6 . 5_666 161.24(8)
O9 Mo1 O5 . . 96.57(9)
O9 Mo1 O8 . . 101.02(9)
O9 Mo1 O13 . . 91.79(9)
O6 Mo2 O13 . 5_666 78.31(8)
O6 Mo2 O13 . . 78.79(8)
O5 Mo2 O6 . . 150.67(8)
O5 Mo2 O13 . . 78.97(8)
O5 Mo2 O13 . 5_666 77.99(7)
O2 Mo2 O6 . . 96.40(9)
O2 Mo2 O5 . . 97.02(9)
O2 Mo2 O13 . 5_666 81.70(8)
O2 Mo2 O13 . . 157.86(9)
O13 Mo2 O13 . 5_666 76.16(8)
O10 Mo2 O6 . . 101.06(9)
O10 Mo2 O5 . . 100.72(9)
O10 Mo2 O2 . . 104.24(10)
O10 Mo2 O13 . 5_666 174.05(8)
O10 Mo2 O13 . . 97.91(9)
O6 Mo3 O5 . 5_666 71.72(7)
O6 Mo3 O13 . . 73.45(7)
O5 Mo3 O13 5_666 . 71.43(7)
O7 Mo3 O6 . . 146.39(8)
O7 Mo3 O5 . 5_666 83.84(8)
O7 Mo3 O13 . . 77.15(8)
O3 Mo3 O6 . . 100.44(9)
O3 Mo3 O5 . 5_666 90.26(8)
O3 Mo3 O7 . . 102.43(9)
O3 Mo3 O13 . . 161.67(9)
O3 Mo3 O11 . . 104.97(10)
O11 Mo3 O6 . . 96.31(9)
O11 Mo3 O5 . 5_666 162.33(8)
O11 Mo3 O7 . . 101.16(9)
O11 Mo3 O13 . . 92.98(9)
O7 Mo4 O2 . 5_666 77.66(8)
O7 Mo4 O13 . . 74.09(7)
O8 Mo4 O7 . . 145.39(8)
O8 Mo4 O2 . 5_666 77.61(8)
O8 Mo4 O13 . . 74.90(7)
O2 Mo4 O13 5_666 . 69.94(7)
O4 Mo4 O7 . . 102.30(9)
O4 Mo4 O8 . . 102.19(9)
O4 Mo4 O2 . 5_666 91.54(9)
O4 Mo4 O13 . . 161.48(9)
O4 Mo4 O12 . . 105.47(10)
O12 Mo4 O7 . . 97.72(9)
O12 Mo4 O8 . . 98.88(9)
O12 Mo4 O2 . 5_666 162.98(9)
O12 Mo4 O13 . . 93.04(8)
Mo2 K1 Mo3 2_655 2_655 46.350(5)
K1 K1 Mo2 2_655 2_655 0(8)
K1 K1 Mo3 2_655 2_655 0(7)
K1 K1 O11 2_655 . 0(10)
K1 K1 O11 2_655 2_655 0(10)
K1 K1 O10 2_655 . 0(10)
K1 K1 O10 2_655 2_655 0(10)
K1 K1 O12 2_655 2_655 0(10)
K1 K1 O12 2_655 . 0(10)
K1 K1 O9 2_655 2_655 0(10)
K1 K1 O9 2_655 . 0(10)
O11 K1 Mo2 2_655 2_655 57.94(4)
O11 K1 Mo2 . 2_655 158.47(5)
O11 K1 Mo3 . 2_655 140.89(5)
O11 K1 Mo3 2_655 2_655 17.66(4)
O11 K1 O11 . 2_655 136.23(9)
O11 K1 O10 . . 66.80(6)
O11 K1 O10 . 2_655 156.90(7)
O11 K1 O10 2_655 . 156.90(7)
O11 K1 O10 2_655 2_655 66.80(6)
O11 K1 O12 . . 68.53(6)
O11 K1 O12 2_655 . 87.41(6)
O11 K1 O12 2_655 2_655 68.53(6)
O11 K1 O12 . 2_655 87.41(6)
O11 K1 O9 . . 102.73(6)
O11 K1 O9 2_655 . 100.81(6)
O11 K1 O9 . 2_655 100.81(6)
O11 K1 O9 2_655 2_655 102.73(6)
O10 K1 Mo2 2_655 2_655 18.90(4)
O10 K1 Mo2 . 2_655 100.95(5)
O10 K1 Mo3 2_655 2_655 59.89(4)
O10 K1 Mo3 . 2_655 146.78(5)
O10 K1 O10 2_655 . 90.26(9)
O10 K1 O12 2_655 2_655 103.76(6)
O10 K1 O12 . . 103.76(6)
O10 K1 O12 2_655 . 122.71(6)
O10 K1 O12 . 2_655 122.71(6)
O12 K1 Mo2 2_655 2_655 84.86(4)
O12 K1 Mo2 . 2_655 132.90(4)
O12 K1 Mo3 . 2_655 104.78(4)
O12 K1 Mo3 2_655 2_655 58.88(4)
O12 K1 O12 2_655 . 113.05(9)
O9 K1 Mo2 . 2_655 87.03(5)
O9 K1 Mo2 2_655 2_655 57.68(4)
O9 K1 Mo3 2_655 2_655 85.16(4)
O9 K1 Mo3 . 2_655 110.12(4)
O9 K1 O10 . 2_655 68.35(6)
O9 K1 O10 2_655 . 68.35(6)
O9 K1 O10 . . 66.23(6)
O9 K1 O10 2_655 2_655 66.23(6)
O9 K1 O12 2_655 2_655 67.79(6)
O9 K1 O12 2_655 . 168.99(6)
O9 K1 O12 . 2_655 168.99(6)
O9 K1 O12 . . 67.79(6)
O9 K1 O9 2_655 . 113.66(9)
Mo2 O6 Mo1 . 5_666 110.49(9)
Mo2 O6 Mo3 . . 109.20(9)
Mo3 O6 Mo1 . 5_666 103.54(8)
Mo1 O5 Mo3 . 5_666 103.82(8)
Mo2 O5 Mo1 . . 109.57(9)
Mo2 O5 Mo3 . 5_666 110.40(8)
Mo3 O7 Mo4 . . 117.04(10)
Mo1 O8 Mo4 . . 116.54(10)
Mo2 O2 Mo4 . 5_666 116.29(10)
Mo1 O13 Mo4 . . 85.49(6)
Mo2 O13 Mo1 . . 91.78(7)
Mo2 O13 Mo1 5_666 . 97.32(7)
Mo2 O13 Mo2 . 5_666 103.84(8)
Mo2 O13 Mo3 5_666 . 97.44(7)
Mo2 O13 Mo3 . . 92.08(7)
Mo2 O13 Mo4 5_666 . 92.06(7)
Mo2 O13 Mo4 . . 164.09(10)
Mo3 O13 Mo1 . . 163.37(10)
Mo3 O13 Mo4 . . 86.37(6)
Mo3 O11 K1 . . 132.96(11)
Mo3 O11 K1 . 2_655 132.96(11)
K1 O11 K1 2_655 . 0.00(3)
Mo2 O10 K1 . . 128.95(10)
Mo2 O10 K1 . 2_655 128.95(10)
K1 O10 K1 2_655 . 0.00(3)
Mo4 O12 K1 . . 132.24(10)
Mo4 O12 K1 . 2_655 132.24(10)
K1 O12 K1 2_655 . 0.00(3)
Mo1 O9 K1 . 2_655 134.34(10)
Mo1 O9 K1 . . 134.34(10)
K1 O9 K1 2_655 . 0.0
C1 N2 H1 . . 106.5
C1 N2 C3 . . 111.8(2)
C5 N2 H1 . . 106.5
C5 N2 C1 . . 113.8(3)
C5 N2 C3 . . 111.4(3)
C3 N2 H1 . . 106.5
N2 C1 H1A . . 108.9
N2 C1 H1B . . 108.9
N2 C1 C2 . . 113.4(3)
H1A C1 H1B . . 107.7
C2 C1 H1A . . 108.9
C2 C1 H1B . . 108.9
N2 C5 H5A . . 109.0
N2 C5 H5B . . 109.0
N2 C5 C6 . . 113.0(3)
H5A C5 H5B . . 107.8
C6 C5 H5A . . 109.0
C6 C5 H5B . . 109.0
N2 C3 H3A . . 109.3
N2 C3 H3B . . 109.3
H3A C3 H3B . . 107.9
C4 C3 N2 . . 111.7(3)
C4 C3 H3A . . 109.3
C4 C3 H3B . . 109.3
C5 C6 H6A . . 109.5
C5 C6 H6B . . 109.5
C5 C6 H6C . . 109.5
H6A C6 H6B . . 109.5
H6A C6 H6C . . 109.5
H6B C6 H6C . . 109.5
C1 C2 H2A . . 109.5
C1 C2 H2B . . 109.5
C1 C2 H2C . . 109.5
H2A C2 H2B . . 109.5
H2A C2 H2C . . 109.5
H2B C2 H2C . . 109.5
C3 C4 H4A . . 109.5
C3 C4 H4B . . 109.5
C3 C4 H4C . . 109.5
H4A C4 H4B . . 109.5
H4A C4 H4C . . 109.5
H4B C4 H4C . . 109.5
C9 N1 H0AA . . 106.7
C11 N1 H0AA . . 106.7
C11 N1 C9 . . 108.6(4)
C11 N1 C7 . . 118.9(16)
C7 N1 H0AA . . 106.7
C7 N1 C9 . . 108.5(4)
N1 C9 H0AB . . 107.4
N1 C9 H0AC . . 107.4
N1 C9 C10 . . 119.8(13)
H0AB C9 H0AC . . 106.9
C10 C9 H0AB . . 107.4
C10 C9 H0AC . . 107.4
H3AA C12 H3AB . . 109.5
H3AA C12 H3AC . . 109.5
H3AB C12 H3AC . . 109.5
C11 C12 H3AA . . 109.5
C11 C12 H3AB . . 109.5
C11 C12 H3AC . . 109.5
C9 C10 H1AA . . 109.5
C9 C10 H1AB . . 109.5
C9 C10 H1AC . . 109.5
H1AA C10 H1AB . . 109.5
H1AA C10 H1AC . . 109.5
H1AB C10 H1AC . . 109.5
N1 C11 C12 . . 109.3(8)
N1 C11 H2AA . . 109.8
N1 C11 H2AB . . 109.8
C12 C11 H2AA . . 109.8
C12 C11 H2AB . . 109.8
H2AA C11 H2AB . . 108.3
N1 C7 H7A . . 110.2
N1 C7 H7B . . 110.2
N1 C7 C8 . . 107.5(11)
H7A C7 H7B . . 108.5
C8 C7 H7A . . 110.2
C8 C7 H7B . . 110.2
C7 C8 H8A . . 109.5
C7 C8 H8B . . 109.5
C7 C8 H8C . . 109.5
H8A C8 H8B . . 109.5
H8A C8 H8C . . 109.5
H8B C8 H8C . . 109.5
H13A O14 H13B . . 104.6

loop_
_geom_bond_atom_site_label_1
_geom_bond_atom_site_label_2
_geom_bond_site_symmetry_2
_geom_bond_distance
Mo1 O6 5_666 2.315(2)
Mo1 O5 . 2.0071(19)
Mo1 O8 . 1.899(2)
Mo1 O13 . 2.3477(19)
Mo1 O1 . 1.697(2)
Mo1 O9 . 1.702(2)
Mo2 O6 . 1.9477(19)
Mo2 O5 . 1.9452(19)
Mo2 O2 . 1.749(2)
Mo2 O13 . 2.1455(19)
Mo2 O13 5_666 2.325(2)
Mo2 O10 . 1.693(2)
Mo3 O6 . 2.0040(19)
Mo3 O5 5_666 2.304(2)
Mo3 O7 . 1.899(2)
Mo3 O13 . 2.3261(19)
Mo3 O3 . 1.697(2)
Mo3 O11 . 1.709(2)
Mo4 O7 . 1.9216(19)
Mo4 O8 . 1.918(2)
Mo4 O2 5_666 2.272(2)
Mo4 O4 . 1.707(2)
Mo4 O13 . 2.4340(19)
Mo4 O12 . 1.708(2)
K1 Mo2 2_655 4.0630(5)
K1 Mo3 2_655 4.1214(3)
K1 K1 2_655 0.000000(2)
K1 O11 . 2.763(2)
K1 O11 2_655 2.763(2)
K1 O10 . 2.780(2)
K1 O10 2_655 2.780(2)
K1 O12 . 2.798(2)
K1 O12 2_655 2.798(2)
K1 O9 2_655 2.765(2)
K1 O9 . 2.766(2)
O6 Mo1 5_666 2.315(2)
O5 Mo3 5_666 2.304(2)
O2 Mo4 5_666 2.272(2)
O13 Mo2 5_666 2.325(2)
O11 K1 2_655 2.763(2)
O10 K1 2_655 2.780(2)
O12 K1 2_655 2.798(2)
O9 K1 2_655 2.766(2)
N2 H1 . 1.0000
N2 C1 . 1.505(4)
N2 C5 . 1.504(4)
N2 C3 . 1.512(4)
C1 H1A . 0.9900
C1 H1B . 0.9900
C1 C2 . 1.510(4)
C5 H5A . 0.9900
C5 H5B . 0.9900
C5 C6 . 1.516(5)
C3 H3A . 0.9900
C3 H3B . 0.9900
C3 C4 . 1.506(5)
C6 H6A . 0.9800
C6 H6B . 0.9800
C6 H6C . 0.9800
C2 H2A . 0.9800
C2 H2B . 0.9800
C2 H2C . 0.9800
C4 H4A . 0.9800
C4 H4B . 0.9800
C4 H4C . 0.9800
N1 H0AA . 1.0000
N1 C9 . 1.493(4)
N1 C11 . 1.493(4)
N1 C7 . 1.493(4)
C9 H0AB . 0.9900
C9 H0AC . 0.9900
C9 C10 . 1.521(6)
C12 H3AA . 0.9800
C12 H3AB . 0.9800
C12 H3AC . 0.9800
C12 C11 . 1.521(6)
C10 H1AA . 0.9800
C10 H1AB . 0.9800
C10 H1AC . 0.9800
C11 H2AA . 0.9900
C11 H2AB . 0.9900
C7 H7A . 0.9900
C7 H7B . 0.9900
C7 C8 . 1.521(6)
C8 H8A . 0.9800
C8 H8B . 0.9800
C8 H8C . 0.9800
O14 H13A . 0.8493
O14 H13B . 0.8504

loop_
_geom_hbond_atom_site_label_D
_geom_hbond_atom_site_label_H
_geom_hbond_atom_site_label_A
_geom_hbond_site_symmetry_D
_geom_hbond_site_symmetry_H
_geom_hbond_site_symmetry_A
_geom_hbond_distance_DH
_geom_hbond_distance_HA
_geom_hbond_distance_DA
_geom_hbond_angle_DHA
_geom_hbond_publ_flag
N2 H1 O4 8_555 8_555 8_555 1.00 1.81 2.796(4) 168 yes
N1 H0AA O14 2_555 2_555 2_555 1.00 1.90 2.826(17) 153 yes
O14 H13B O7 1_555 1_555 1_555 0.85 2.16 2.998(8) 169 yes
